data_2224222
loop_
_publ_author_name
'Stroud, Tonia L.'
'Coker, Nathan L.'
'Krause, Jeanette A.'

_publ_section_title
<i>catena</i>-Poly[[(6,7,9,10,17,18,20,21-octahydro-5,8,11,16,19,22-hexaoxadibenzo[<i>a</i>,<i>j</i>]cyclooctadecene)barium]-di-\m-thiocyanato-[thiocyanatodiaurate(I)(<i>Au</i>---<i>Au</i>)]-\m-thiocyanato]
_journal_coeditor_code HB5102
_journal_issue 12
_journal_name_full 'Acta Crystallographica Section E'
_journal_page_first m1509
_journal_page_last m1510
_journal_paper_doi 10.1107/S1600536809045218
_journal_volume 65
_journal_year 2009
_chemical_formula_iupac '[Au2 Ba (N C S)4 (C20 H24 O6)]'
_chemical_formula_moiety 'C24 H24 Au2 Ba N4 O6 S4'
_chemical_formula_sum 'C24 H24 Au2 Ba N4 O6 S4'
_chemical_formula_weight 1123.98
_chemical_name_systematic
;
<i>catena</i>-Poly[[(6,7,9,10,17,18,20,21-octahydro-5,8,11,16,19,22-
hexaoxadibenzo[<i>a</i>,<i>j</i>]cyclooctadecene)barium]-di-\m-thiocyanato-
[thiocyanatodiaurate(I)(<i>Au</i>---<i>Au</i>)]-\m-thiocyanato]
;
_space_group_IT_number 14
_symmetry_cell_setting monoclinic
_symmetry_space_group_name_Hall '-P 2ybc'
_symmetry_space_group_name_H-M 'P 1 21/c 1'
_atom_sites_solution_hydrogens geom
_atom_sites_solution_primary direct
_atom_sites_solution_secondary difmap
_audit_creation_method SHELXL-97
_cell_angle_alpha 90.00
_cell_angle_beta 110.598(2)
_cell_angle_gamma 90.00
_cell_formula_units_Z 4
_cell_length_a 17.5491(8)
_cell_length_b 12.6183(4)
_cell_length_c 15.6584(6)
_cell_measurement_reflns_used 4482
_cell_measurement_temperature 150(2)
_cell_measurement_theta_max 56.91
_cell_measurement_theta_min 4.42
_cell_volume 3245.7(2)
_computing_cell_refinement 'SAINT (Bruker, 2003)'
_computing_data_collection 'SMART (Bruker, 2003)'
_computing_data_reduction 'SAINT (Bruker, 2003)'
_computing_molecular_graphics 'SHELXTL (Sheldrick, 2008)'
_computing_publication_material 'SHELXTL (Sheldrick, 2008)'
_computing_structure_refinement 'SHELXTL (Sheldrick, 2008)'
_computing_structure_solution 'SHELXTL (Sheldrick, 2008)'
_diffrn_ambient_temperature 150(2)
_diffrn_detector_area_resol_mean 0.92
_diffrn_measured_fraction_theta_full 0.941
_diffrn_measured_fraction_theta_max 0.941
_diffrn_measurement_device_type 'Bruker SMART6000 CCD'
_diffrn_measurement_method \w
_diffrn_radiation_monochromator graphite
_diffrn_radiation_source 'fine-focus sealed tube'
_diffrn_radiation_type CuK\a
_diffrn_radiation_wavelength 1.54178
_diffrn_reflns_av_R_equivalents 0.0688
_diffrn_reflns_av_sigmaI/netI 0.0733
_diffrn_reflns_limit_h_max 17
_diffrn_reflns_limit_h_min -16
_diffrn_reflns_limit_k_max 13
_diffrn_reflns_limit_k_min -11
_diffrn_reflns_limit_l_max 17
_diffrn_reflns_limit_l_min -16
_diffrn_reflns_number 14223
_diffrn_reflns_theta_full 56.91
_diffrn_reflns_theta_max 56.91
_diffrn_reflns_theta_min 2.69
_diffrn_standards_decay_% 0
_diffrn_standards_number 0
_exptl_absorpt_coefficient_mu 28.760
_exptl_absorpt_correction_T_max 0.7519
_exptl_absorpt_correction_T_min 0.1175
_exptl_absorpt_correction_type multi-scan
_exptl_absorpt_process_details '(SADABS; Sheldrick, 2003)'
_exptl_crystal_colour 'pale pink'
_exptl_crystal_density_diffrn 2.300
_exptl_crystal_density_method 'not measured'
_exptl_crystal_description plate
_exptl_crystal_F_000 2088
_exptl_crystal_size_max 0.14
_exptl_crystal_size_mid 0.08
_exptl_crystal_size_min 0.01
_refine_diff_density_max 1.661
_refine_diff_density_min -0.846
_refine_ls_extinction_method none
_refine_ls_goodness_of_fit_ref 0.983
_refine_ls_hydrogen_treatment constr
_refine_ls_matrix_type full
_refine_ls_number_parameters 358
_refine_ls_number_reflns 4110
_refine_ls_number_restraints 0
_refine_ls_restrained_S_all 0.983
_refine_ls_R_factor_all 0.0839
_refine_ls_R_factor_gt 0.0528
_refine_ls_shift/su_max 0.000
_refine_ls_shift/su_mean 0.000
_refine_ls_structure_factor_coef Fsqd
_refine_ls_weighting_details 'calc w=1/[\s^2^(Fo^2^)+(0.0766P)^2^] where P=(Fo^2^+2Fc^2^)/3'
_refine_ls_weighting_scheme calc
_refine_ls_wR_factor_gt 0.1149
_refine_ls_wR_factor_ref 0.1279
_reflns_number_gt 2905
_reflns_number_total 4110
_reflns_threshold_expression I>2\s(I)
_cod_data_source_file hb5102.cif
_cod_data_source_block I
_cod_original_sg_symbol_H-M 'P 21/c'
_cod_database_code 2224222
_cod_database_fobs_code 2224222

loop_
_symmetry_equiv_pos_as_xyz
'x, y, z'
'-x, y+1/2, -z+1/2'
'-x, -y, -z'
'x, -y-1/2, z-1/2'

loop_
_atom_site_type_symbol
_atom_site_label
_atom_site_fract_x
_atom_site_fract_y
_atom_site_fract_z
_atom_site_U_iso_or_equiv
_atom_site_adp_type
_atom_site_calc_flag
_atom_site_refinement_flags
_atom_site_occupancy
_atom_site_disorder_assembly
_atom_site_disorder_group
Au Au1 0.34634(4) 0.40337(5) 0.26591(4) 0.0408(2) Uani d . 1 . .
Au Au2 0.17476(4) 0.43183(5) 0.27917(5) 0.0453(3) Uani d . 1 . .
S S1 0.4056(2) 0.5186(3) 0.3851(2) 0.0433(11) Uani d . 1 . .
S S2 0.3048(3) 0.2863(3) 0.1460(3) 0.0584(13) Uani d . 1 . .
S S3 0.1241(3) 0.5265(4) 0.1450(3) 0.0635(14) Uani d . 1 . .
S S4 0.2067(3) 0.3454(3) 0.4158(3) 0.0490(11) Uani d . 1 . .
C C1 0.3550(10) 0.6284(13) 0.3434(10) 0.041(4) Uani d . 1 . .
C C2 0.2600(10) 0.1899(13) 0.1840(11) 0.047(4) Uani d . 1 . .
C C3 0.1250(9) 0.6475(14) 0.1921(11) 0.047(4) Uani d . 1 . .
C C4 0.2867(11) 0.2679(14) 0.4179(11) 0.048(5) Uani d . 1 . .
N N1 0.3197(8) 0.7081(11) 0.3177(9) 0.051(4) Uani d . 1 . .
N N2 0.2288(8) 0.1179(10) 0.2044(9) 0.047(4) Uani d . 1 . .
N N3 0.1230(9) 0.7317(11) 0.2215(10) 0.060(4) Uani d . 1 . .
N N4 0.3382(9) 0.2131(12) 0.4199(10) 0.058(4) Uani d . 1 . .
Ba Ba 0.23237(6) 0.89893(6) 0.25677(6) 0.0322(3) Uani d . 1 . .
O O5 0.1978(8) 0.9218(9) 0.0567(7) 0.066(4) Uani d . 1 . .
O O7 0.3582(6) 0.9286(7) 0.1843(6) 0.036(2) Uani d . 1 . .
O O9 0.3953(7) 0.9610(9) 0.3779(7) 0.064(3) Uani d . 1 . .
O O15 0.2715(8) 0.9925(10) 0.4392(8) 0.065(3) Uani d . 1 . .
O O17 0.1095(6) 0.9937(7) 0.3111(6) 0.039(3) Uani d . 1 . .
O O19 0.0748(7) 0.9545(9) 0.1208(7) 0.064(3) Uani d . 1 . .
C C5 0.1207(10) 0.8637(12) 0.0123(9) 0.037(3) Uani d . 1 . .
C C6 0.2689(9) 0.8954(11) 0.0301(9) 0.036(3) Uani d . 1 . .
H H6A 0.2800 0.8184 0.0371 0.043 Uiso calc R 1 . .
H H6B 0.2573 0.9146 -0.0346 0.043 Uiso calc R 1 . .
C C7 0.3402(9) 0.9553(11) 0.0894(8) 0.036(3) Uani d . 1 . .
H H7B 0.3880 0.9389 0.0721 0.043 Uiso calc R 1 . .
H H7A 0.3292 1.0322 0.0806 0.043 Uiso calc R 1 . .
C C8 0.4339(9) 0.9751(12) 0.2431(9) 0.041(4) Uani d . 1 . .
H H8A 0.4274 1.0527 0.2464 0.049 Uiso calc R 1 . .
H H8B 0.4773 0.9614 0.2177 0.049 Uiso calc R 1 . .
C C9 0.4576(9) 0.9277(12) 0.3375(9) 0.040(4) Uani d . 1 . .
H H9A 0.4594 0.8495 0.3339 0.048 Uiso calc R 1 . .
H H9B 0.5122 0.9532 0.3761 0.048 Uiso calc R 1 . .
C C10 0.4040(10) 0.9142(11) 0.4657(9) 0.038(4) Uani d . 1 . .
C C11 0.4680(10) 0.8473(11) 0.5139(10) 0.040(4) Uani d . 1 . .
H H11 0.5101 0.8316 0.4908 0.048 Uiso calc R 1 . .
C C12 0.4694(11) 0.8042(12) 0.5956(10) 0.047(4) Uani d . 1 . .
H H12 0.5129 0.7589 0.6291 0.057 Uiso calc R 1 . .
C C13 0.4087(11) 0.8263(12) 0.6286(11) 0.044(4) Uani d . 1 . .
H H13 0.4112 0.7978 0.6857 0.053 Uiso calc R 1 . .
C C14 0.3448(10) 0.8886(11) 0.5806(10) 0.040(4) Uani d . 1 . .
H H14 0.3029 0.9013 0.6046 0.049 Uiso calc R 1 . .
C C15 0.3385(11) 0.9342(11) 0.4980(10) 0.037(4) Uani d . 1 . .
C C16 0.2001(10) 1.0007(13) 0.4669(11) 0.050(5) Uani d . 1 . .
H H16B 0.2145 1.0419 0.5242 0.061 Uiso calc R 1 . .
H H16A 0.1833 0.9289 0.4787 0.061 Uiso calc R 1 . .
C C17 0.1299(11) 1.0539(13) 0.3941(12) 0.056(5) Uani d . 1 . .
H H17A 0.0822 1.0578 0.4139 0.067 Uiso calc R 1 . .
H H17B 0.1453 1.1270 0.3838 0.067 Uiso calc R 1 . .
C C18 0.0412(10) 1.0419(12) 0.2411(10) 0.048(5) Uani d . 1 . .
H H18B 0.0578 1.1098 0.2212 0.058 Uiso calc R 1 . .
H H18A -0.0032 1.0562 0.2647 0.058 Uiso calc R 1 . .
C C19 0.0129(9) 0.9649(13) 0.1622(10) 0.042(4) Uani d . 1 . .
H H19B 0.0023 0.8948 0.1843 0.050 Uiso calc R 1 . .
H H19A -0.0384 0.9906 0.1162 0.050 Uiso calc R 1 . .
C C20 0.0582(10) 0.8804(11) 0.0468(9) 0.037(3) Uani d . 1 . .
C C21 -0.0125(10) 0.8211(12) 0.0105(10) 0.045(4) Uani d . 1 . .
H H21 -0.0565 0.8328 0.0313 0.054 Uiso calc R 1 . .
C C22 -0.0195(10) 0.7466(12) -0.0542(11) 0.054(5) Uani d . 1 . .
H H22 -0.0671 0.7039 -0.0758 0.064 Uiso calc R 1 . .
C C23 0.0427(12) 0.7322(13) -0.0892(11) 0.051(5) Uani d . 1 . .
H H23 0.0359 0.6824 -0.1368 0.061 Uiso calc R 1 . .
C C24 0.1134(10) 0.7894(12) -0.0554(10) 0.040(4) Uani d . 1 . .
H H24 0.1565 0.7784 -0.0779 0.049 Uiso calc R 1 . .

loop_
_atom_site_aniso_label
_atom_site_aniso_U_11
_atom_site_aniso_U_22
_atom_site_aniso_U_33
_atom_site_aniso_U_12
_atom_site_aniso_U_13
_atom_site_aniso_U_23
Au1 0.0510(5) 0.0316(4) 0.0483(4) 0.0031(3) 0.0280(4) 0.0028(3)
Au2 0.0490(5) 0.0377(4) 0.0535(4) 0.0027(4) 0.0235(4) 0.0008(3)
S1 0.044(3) 0.043(2) 0.042(2) 0.010(2) 0.015(2) -0.0041(19)
S2 0.099(4) 0.039(2) 0.053(2) -0.007(2) 0.046(3) -0.005(2)
S3 0.079(4) 0.069(3) 0.049(2) 0.022(3) 0.030(3) 0.008(2)
S4 0.063(3) 0.039(2) 0.054(2) 0.009(2) 0.033(2) 0.009(2)
C1 0.037(11) 0.042(9) 0.048(9) -0.002(9) 0.021(9) -0.004(8)
C2 0.045(12) 0.044(10) 0.056(10) 0.011(9) 0.022(10) -0.010(9)
C3 0.031(11) 0.056(11) 0.056(10) -0.002(9) 0.018(9) 0.034(10)
C4 0.059(14) 0.051(11) 0.048(10) -0.022(10) 0.035(11) -0.014(9)
N1 0.040(10) 0.050(9) 0.059(8) 0.000(8) 0.012(8) -0.014(7)
N2 0.060(11) 0.028(7) 0.053(8) -0.008(7) 0.018(8) -0.006(6)
N3 0.065(11) 0.035(8) 0.079(10) -0.007(8) 0.024(9) 0.017(8)
N4 0.064(12) 0.059(10) 0.064(9) 0.006(9) 0.037(9) 0.008(8)
Ba 0.0354(6) 0.0300(5) 0.0345(5) 0.0007(4) 0.0166(4) 0.0001(4)
O5 0.074(10) 0.077(9) 0.045(6) -0.001(7) 0.021(7) -0.001(6)
O7 0.030(6) 0.039(6) 0.041(5) -0.004(5) 0.013(5) -0.003(5)
O9 0.073(9) 0.063(8) 0.064(7) -0.001(7) 0.033(7) 0.007(6)
O15 0.057(9) 0.081(9) 0.065(7) 0.004(7) 0.031(7) -0.004(7)
O17 0.050(7) 0.032(5) 0.046(6) 0.006(5) 0.029(6) -0.011(5)
O19 0.069(9) 0.073(8) 0.060(7) 0.000(7) 0.035(7) -0.007(7)
C5 0.039(9) 0.042(6) 0.028(6) 0.009(6) 0.010(5) 0.011(5)
C6 0.040(8) 0.042(6) 0.036(6) 0.007(5) 0.028(5) 0.003(5)
C7 0.040(8) 0.042(6) 0.036(6) 0.007(5) 0.028(5) 0.003(5)
C8 0.047(12) 0.041(9) 0.046(9) -0.018(8) 0.030(9) -0.005(8)
C9 0.023(10) 0.053(10) 0.047(9) -0.018(8) 0.018(8) -0.012(8)
C10 0.041(11) 0.040(9) 0.032(8) -0.009(8) 0.011(8) -0.006(8)
C11 0.039(11) 0.028(8) 0.048(9) -0.007(8) 0.008(9) -0.008(8)
C12 0.049(12) 0.036(9) 0.043(9) 0.008(8) 0.000(9) 0.011(8)
C13 0.044(12) 0.042(10) 0.043(9) -0.011(9) 0.010(10) 0.004(8)
C14 0.044(12) 0.038(9) 0.044(9) -0.018(9) 0.020(9) -0.014(8)
C15 0.048(12) 0.027(8) 0.043(9) -0.010(8) 0.025(9) -0.013(7)
C16 0.063(14) 0.047(10) 0.058(11) -0.012(10) 0.043(11) -0.033(9)
C17 0.051(13) 0.043(10) 0.094(14) -0.001(9) 0.050(12) -0.020(10)
C18 0.055(12) 0.033(9) 0.053(10) 0.029(8) 0.014(9) 0.010(8)
C19 0.036(11) 0.058(10) 0.043(9) 0.008(8) 0.028(9) 0.011(8)
C20 0.039(9) 0.042(6) 0.028(6) 0.009(6) 0.010(5) 0.011(5)
C21 0.030(11) 0.038(9) 0.052(9) -0.003(8) -0.003(9) 0.000(8)
C22 0.023(11) 0.036(10) 0.075(12) -0.003(8) -0.016(10) 0.000(9)
C23 0.050(13) 0.046(10) 0.048(10) 0.026(10) 0.006(10) 0.013(9)
C24 0.028(11) 0.045(9) 0.046(9) 0.009(8) 0.010(9) -0.001(8)

loop_
_atom_type_symbol
_atom_type_description
_atom_type_scat_dispersion_real
_atom_type_scat_dispersion_imag
_atom_type_scat_source
C C 0.0181 0.0091 'International Tables Vol C Tables 4.2.6.8 and 6.1.1.4'
H H 0.0000 0.0000 'International Tables Vol C Tables 4.2.6.8 and 6.1.1.4'
N N 0.0311 0.0180 'International Tables Vol C Tables 4.2.6.8 and 6.1.1.4'
S S 0.3331 0.5567 'International Tables Vol C Tables 4.2.6.8 and 6.1.1.4'
Ba Ba -1.0456 8.4617 'International Tables Vol C Tables 4.2.6.8 and 6.1.1.4'
Au Au -4.4197 7.2980 'International Tables Vol C Tables 4.2.6.8 and 6.1.1.4'
O O 0.0492 0.0322 'International Tables Vol C Tables 4.2.6.8 and 6.1.1.4'

loop_
_geom_angle_atom_site_label_1
_geom_angle_atom_site_label_2
_geom_angle_atom_site_label_3
_geom_angle_site_symmetry_1
_geom_angle_site_symmetry_3
_geom_angle
_geom_angle_publ_flag
S2 Au1 S1 . . 172.10(16) ?
S2 Au1 Au2 . . 95.32(13) ?
S1 Au1 Au2 . . 92.58(10) ?
S4 Au2 S3 . . 171.03(16) ?
S4 Au2 Au1 . . 94.73(11) ?
S3 Au2 Au1 . . 94.10(12) ?
C1 S1 Au1 . . 100.5(5) ?
C2 S2 Au1 . . 103.4(5) ?
C3 S3 Au2 . . 97.5(5) ?
C4 S4 Au2 . . 102.8(6) ?
N1 C1 S1 . . 177.0(14) ?
N2 C2 S2 . . 174.5(14) ?
N3 C3 S3 . . 177.4(16) ?
N4 C4 S4 . . 177.4(16) ?
C1 N1 Ba . . 179.0(13) ?
C2 N2 Ba . 1_545 149.7(12) ?
C3 N3 Ba . . 131.2(13) ?
N3 Ba N1 . . 71.0(4) ?
N3 Ba O7 . . 127.0(4) ?
N1 Ba O7 . . 80.9(3) ?
N3 Ba O17 . . 80.5(4) ?
N1 Ba O17 . . 129.3(3) ?
O7 Ba O17 . . 147.3(3) ?
N3 Ba N2 . 1_565 136.9(4) ?
N1 Ba N2 . 1_565 150.2(4) ?
O7 Ba N2 . 1_565 72.6(3) ?
O17 Ba N2 . 1_565 74.8(3) ?
N3 Ba O19 . . 68.0(4) ?
N1 Ba O19 . . 135.3(3) ?
O7 Ba O19 . . 110.3(3) ?
O17 Ba O19 . . 59.6(3) ?
N2 Ba O19 1_565 . 69.0(4) ?
N3 Ba O9 . . 141.5(4) ?
N1 Ba O9 . . 73.8(3) ?
O7 Ba O9 . . 60.3(3) ?
O17 Ba O9 . . 111.3(3) ?
N2 Ba O9 1_565 . 81.1(3) ?
O19 Ba O9 . . 150.1(3) ?
N3 Ba O15 . . 114.1(4) ?
N1 Ba O15 . . 95.8(4) ?
O7 Ba O15 . . 112.7(3) ?
O17 Ba O15 . . 58.9(3) ?
N2 Ba O15 1_565 . 82.3(3) ?
O19 Ba O15 . . 116.7(3) ?
O9 Ba O15 . . 54.7(3) ?
N3 Ba O5 . . 89.6(4) ?
N1 Ba O5 . . 108.7(4) ?
O7 Ba O5 . . 57.9(3) ?
O17 Ba O5 . . 112.1(3) ?
N2 Ba O5 1_565 . 68.4(3) ?
O19 Ba O5 . . 54.6(3) ?
O9 Ba O5 . . 116.4(3) ?
O15 Ba O5 . . 150.7(3) ?
C5 O5 C6 . . 118.4(11) ?
C5 O5 Ba . . 105.1(8) ?
C6 O5 Ba . . 113.0(8) ?
C7 O7 C8 . . 112.3(10) ?
C7 O7 Ba . . 121.4(8) ?
C8 O7 Ba . . 117.9(7) ?
C10 O9 C9 . . 115.7(12) ?
C10 O9 Ba . . 105.0(8) ?
C9 O9 Ba . . 110.0(8) ?
C15 O15 C16 . . 116.4(12) ?
C15 O15 Ba . . 106.3(8) ?
C16 O15 Ba . . 112.6(8) ?
C17 O17 C18 . . 109.8(11) ?
C17 O17 Ba . . 121.3(9) ?
C18 O17 Ba . . 117.7(8) ?
C20 O19 C19 . . 116.6(12) ?
C20 O19 Ba . . 107.6(8) ?
C19 O19 Ba . . 111.1(8) ?
C24 C5 C20 . . 121.6(15) ?
C24 C5 O5 . . 121.1(14) ?
C20 C5 O5 . . 117.1(13) ?
C7 C6 O5 . . 108.6(11) ?
C7 C6 H6A . . 110.0 ?
O5 C6 H6A . . 110.0 ?
C7 C6 H6B . . 110.0 ?
O5 C6 H6B . . 110.0 ?
H6A C6 H6B . . 108.4 ?
O7 C7 C6 . . 111.0(11) ?
O7 C7 H7B . . 109.4 ?
C6 C7 H7B . . 109.4 ?
O7 C7 H7A . . 109.4 ?
C6 C7 H7A . . 109.4 ?
H7B C7 H7A . . 108.0 ?
O7 C8 C9 . . 109.7(11) ?
O7 C8 H8A . . 109.7 ?
C9 C8 H8A . . 109.7 ?
O7 C8 H8B . . 109.7 ?
C9 C8 H8B . . 109.7 ?
H8A C8 H8B . . 108.2 ?
O9 C9 C8 . . 108.1(12) ?
O9 C9 H9A . . 110.1 ?
C8 C9 H9A . . 110.1 ?
O9 C9 H9B . . 110.1 ?
C8 C9 H9B . . 110.1 ?
H9A C9 H9B . . 108.4 ?
C11 C10 C15 . . 120.6(14) ?
C11 C10 O9 . . 123.7(14) ?
C15 C10 O9 . . 115.6(13) ?
C12 C11 C10 . . 119.2(15) ?
C12 C11 H11 . . 120.4 ?
C10 C11 H11 . . 120.4 ?
C13 C12 C11 . . 120.5(15) ?
C13 C12 H12 . . 119.8 ?
C11 C12 H12 . . 119.8 ?
C14 C13 C12 . . 120.7(15) ?
C14 C13 H13 . . 119.6 ?
C12 C13 H13 . . 119.6 ?
C13 C14 C15 . . 122.4(16) ?
C13 C14 H14 . . 118.8 ?
C15 C14 H14 . . 118.8 ?
C14 C15 O15 . . 126.7(15) ?
C14 C15 C10 . . 116.6(15) ?
O15 C15 C10 . . 116.6(13) ?
O15 C16 C17 . . 111.3(13) ?
O15 C16 H16B . . 109.4 ?
C17 C16 H16B . . 109.4 ?
O15 C16 H16A . . 109.4 ?
C17 C16 H16A . . 109.4 ?
H16B C16 H16A . . 108.0 ?
O17 C17 C16 . . 108.9(12) ?
O17 C17 H17A . . 109.9 ?
C16 C17 H17A . . 109.9 ?
O17 C17 H17B . . 109.9 ?
C16 C17 H17B . . 109.9 ?
H17A C17 H17B . . 108.3 ?
O17 C18 C19 . . 107.2(11) ?
O17 C18 H18B . . 110.3 ?
C19 C18 H18B . . 110.3 ?
O17 C18 H18A . . 110.3 ?
C19 C18 H18A . . 110.3 ?
H18B C18 H18A . . 108.5 ?
O19 C19 C18 . . 109.9(13) ?
O19 C19 H19B . . 109.7 ?
C18 C19 H19B . . 109.7 ?
O19 C19 H19A . . 109.7 ?
C18 C19 H19A . . 109.7 ?
H19B C19 H19A . . 108.2 ?
C21 C20 C5 . . 118.0(14) ?
C21 C20 O19 . . 125.5(14) ?
C5 C20 O19 . . 116.4(14) ?
C22 C21 C20 . . 120.9(16) ?
C22 C21 H21 . . 119.6 ?
C20 C21 H21 . . 119.6 ?
C21 C22 C23 . . 120.4(16) ?
C21 C22 H22 . . 119.8 ?
C23 C22 H22 . . 119.8 ?
C24 C23 C22 . . 120.5(16) ?
C24 C23 H23 . . 119.7 ?
C22 C23 H23 . . 119.7 ?
C23 C24 C5 . . 118.5(16) ?
C23 C24 H24 . . 120.7 ?
C5 C24 H24 . . 120.7 ?

loop_
_geom_bond_atom_site_label_1
_geom_bond_atom_site_label_2
_geom_bond_site_symmetry_2
_geom_bond_distance
_geom_bond_publ_flag
Au1 S2 . 2.297(4) y
Au1 S1 . 2.305(4) y
Au1 Au2 . 3.1109(10) ?
Au2 S4 . 2.288(4) y
Au2 S3 . 2.305(4) y
S1 C1 . 1.651(17) ?
S2 C2 . 1.668(19) ?
S3 C3 . 1.69(2) ?
S4 C4 . 1.70(2) ?
C1 N1 . 1.176(18) ?
C2 N2 . 1.162(19) ?
C3 N3 . 1.16(2) ?
C4 N4 . 1.131(19) ?
N2 Ba 1_545 2.877(13) ?
Ba N1 . 2.834(14) y
Ba N2 1_565 2.877(13) y
Ba N3 . 2.774(14) y
Ba O7 . 2.840(9) y
Ba O17 . 2.845(9) y
Ba O19 . 2.921(12) y
Ba O9 . 2.927(12) y
Ba O15 . 2.940(11) y
Ba O5 . 2.988(10) y
O5 C5 . 1.479(18) ?
O5 C6 . 1.486(17) ?
O7 C7 . 1.446(15) ?
O7 C8 . 1.447(16) ?
O9 C10 . 1.454(17) ?
O9 C9 . 1.504(18) ?
O15 C15 . 1.418(18) ?
O15 C16 . 1.467(18) ?
O17 C17 . 1.438(17) ?
O17 C18 . 1.443(16) ?
O19 C20 . 1.436(18) ?
O19 C19 . 1.453(17) ?
C5 C24 . 1.388(19) ?
C5 C20 . 1.40(2) ?
C6 C7 . 1.477(19) ?
C6 H6A . 0.9900 ?
C6 H6B . 0.9900 ?
C7 H7B . 0.9900 ?
C7 H7A . 0.9900 ?
C8 C9 . 1.510(18) ?
C8 H8A . 0.9900 ?
C8 H8B . 0.9900 ?
C9 H9A . 0.9900 ?
C9 H9B . 0.9900 ?
C10 C11 . 1.39(2) ?
C10 C15 . 1.43(2) ?
C11 C12 . 1.38(2) ?
C11 H11 . 0.9500 ?
C12 C13 . 1.37(2) ?
C12 H12 . 0.9500 ?
C13 C14 . 1.36(2) ?
C13 H13 . 0.9500 ?
C14 C15 . 1.38(2) ?
C14 H14 . 0.9500 ?
C16 C17 . 1.51(2) ?
C16 H16B . 0.9900 ?
C16 H16A . 0.9900 ?
C17 H17A . 0.9900 ?
C17 H17B . 0.9900 ?
C18 C19 . 1.51(2) ?
C18 H18B . 0.9900 ?
C18 H18A . 0.9900 ?
C19 H19B . 0.9900 ?
C19 H19A . 0.9900 ?
C20 C21 . 1.39(2) ?
C21 C22 . 1.35(2) ?
C21 H21 . 0.9500 ?
C22 C23 . 1.39(2) ?
C22 H22 . 0.9500 ?
C23 C24 . 1.37(2) ?
C23 H23 . 0.9500 ?
C24 H24 . 0.9500 ?

loop_
_geom_torsion_atom_site_label_1
_geom_torsion_atom_site_label_2
_geom_torsion_atom_site_label_3
_geom_torsion_atom_site_label_4
_geom_torsion_site_symmetry_1
_geom_torsion_site_symmetry_2
_geom_torsion_site_symmetry_3
_geom_torsion_site_symmetry_4
_geom_torsion
_geom_torsion_publ_flag
S2 Au1 Au2 S4 . . . . 110.83(15) ?
S1 Au1 Au2 S4 . . . . -69.26(14) ?
S2 Au1 Au2 S3 . . . . -70.74(16) ?
S1 Au1 Au2 S3 . . . . 109.17(16) ?
S2 Au1 S1 C1 . . . . 118.4(11) ?
Au2 Au1 S1 C1 . . . . -60.9(6) ?
S1 Au1 S2 C2 . . . . 125.3(11) ?
Au2 Au1 S2 C2 . . . . -55.4(6) ?
S4 Au2 S3 C3 . . . . 64.5(13) ?
Au1 Au2 S3 C3 . . . . -105.4(6) ?
S3 Au2 S4 C4 . . . . 167.1(11) ?
Au1 Au2 S4 C4 . . . . -23.0(6) ?
Au1 S1 C1 N1 . . . . 15E1(3) ?
Au1 S2 C2 N2 . . . . -168(17) ?
Au2 S3 C3 N3 . . . . -15E1(4) ?
Au2 S4 C4 N4 . . . . -13E1(4) ?
S1 C1 N1 Ba . . . . -7E1(9) ?
S2 C2 N2 Ba . . . 1_545 61(18) ?
S3 C3 N3 Ba . . . . -12E1(4) ?
C6 O5 C5 C24 . . . . -2.7(18) ?
C6 O5 C5 C20 . . . . 172.0(12) ?
C5 O5 C6 C7 . . . . -174.4(11) ?
C8 O7 C7 C6 . . . . 172.3(11) ?
O5 C6 C7 O7 . . . . 59.6(14) ?
C7 O7 C8 C9 . . . . -169.0(11) ?
C10 O9 C9 C8 . . . . 174.3(11) ?
O7 C8 C9 O9 . . . . -66.0(14) ?
C9 O9 C10 C11 . . . . 3.7(19) ?
C9 O9 C10 C15 . . . . -171.6(12) ?
C15 C10 C11 C12 . . . . -3(2) ?
O9 C10 C11 C12 . . . . -178.0(13) ?
C10 C11 C12 C13 . . . . 0(2) ?
C11 C12 C13 C14 . . . . 2(2) ?
C12 C13 C14 C15 . . . . -1(2) ?
C13 C14 C15 O15 . . . . 174.1(13) ?
C13 C14 C15 C10 . . . . -1(2) ?
C16 O15 C15 C14 . . . . -3(2) ?
C16 O15 C15 C10 . . . . 172.1(12) ?
C11 C10 C15 C14 . . . . 3(2) ?
O9 C10 C15 C14 . . . . 178.7(12) ?
C11 C10 C15 O15 . . . . -172.5(12) ?
O9 C10 C15 O15 . . . . 3.0(18) ?
C15 O15 C16 C17 . . . . -173.8(12) ?
C18 O17 C17 C16 . . . . 178.7(13) ?
O15 C16 C17 O17 . . . . 58.9(16) ?
C17 O17 C18 C19 . . . . -169.6(12) ?
C20 O19 C19 C18 . . . . 177.5(11) ?
O17 C18 C19 O19 . . . . -67.0(15) ?
C24 C5 C20 C21 . . . . -1(2) ?
O5 C5 C20 C21 . . . . -175.5(12) ?
C24 C5 C20 O19 . . . . 176.2(12) ?
O5 C5 C20 O19 . . . . 1.4(18) ?
C19 O19 C20 C21 . . . . 2(2) ?
C19 O19 C20 C5 . . . . -174.6(12) ?
C5 C20 C21 C22 . . . . 2(2) ?
O19 C20 C21 C22 . . . . -174.3(13) ?
C20 C21 C22 C23 . . . . -4(2) ?
C21 C22 C23 C24 . . . . 3(2) ?
C22 C23 C24 C5 . . . . -2(2) ?
C20 C5 C24 C23 . . . . 1(2) ?
O5 C5 C24 C23 . . . . 175.1(12) ?
